data_7040015
loop_
_publ_author_name
'Massoud, Salah S.'
'Ledet, Catherine C.'
'Junk, Thomas'
'Bosch, Simone'
'Comba, Peter'
'Herchel, Radovan'
'Ho\<sek, Jan'
'Tr\'avn\'i\<cek, Zden\<ek'
'Fischer, Roland C.'
'Mautner, Franz A.'

_publ_section_title
;
 Dinuclear metal(ii)-acetato complexes based on bicompartmental
 4-chlorophenolate: syntheses, structures, magnetic properties, DNA
 interactions and phosphodiester hydrolysis.
;
_journal_issue 32
_journal_name_full 'Dalton transactions (Cambridge, England : 2003)'
_journal_page_first 12933
_journal_page_last 12950
_journal_paper_doi 10.1039/c6dt02596j
_journal_volume 45
_journal_year 2016
_chemical_formula_moiety 'C34 H33 Cl2 Cu2 N6 O7, Cl O4'
_chemical_formula_sum 'C34 H33 Cl3 Cu2 N6 O11'
_chemical_formula_weight 935.11
_chemical_name_common '[Cu2(LClO-bdpa)(mu2-Oac)(ClO4)]ClO4'
_chemical_name_systematic
; 
 ? 
;
_space_group_IT_number 14
_symmetry_cell_setting monoclinic
_symmetry_space_group_name_Hall '-P 2yn'
_symmetry_space_group_name_H-M 'P 1 21/n 1'
_atom_sites_solution_hydrogens geom
_atom_sites_solution_primary direct
_atom_sites_solution_secondary difmap
_audit_creation_method SHELXL
_audit_update_record
;
2015-12-31 deposited with the CCDC.
2016-07-21 downloaded from the CCDC.
;
_cell_angle_alpha 90.00
_cell_angle_beta 105.489(2)
_cell_angle_gamma 90.00
_cell_formula_units_Z 4
_cell_length_a 10.6949(4)
_cell_length_b 20.3869(9)
_cell_length_c 17.5905(7)
_cell_measurement_reflns_used 9798
_cell_measurement_temperature 100(2)
_cell_measurement_theta_max 28.47
_cell_measurement_theta_min 2.02
_cell_volume 3696.1(3)
_computing_cell_refinement 'Bruker SAINT'
_computing_data_collection 'Bruker APEX2'
_computing_data_reduction 'Bruker SAINT'
_computing_molecular_graphics 'Bruker SHELXTL'
_computing_publication_material 'Bruker SHELXTL'
_computing_structure_refinement 'SHELXL-97 (Sheldrick, 2008)'
_computing_structure_solution 'SHELXS-97 (Sheldrick, 2008)'
_diffrn_ambient_temperature 100(2)
_diffrn_measured_fraction_theta_full 0.999
_diffrn_measured_fraction_theta_max 0.995
_diffrn_measurement_device_type 'Bruker APEX-II CCD'
_diffrn_measurement_method '\f and \w-scans'
_diffrn_radiation_monochromator graphite
_diffrn_radiation_source 'fine-focus sealed tube'
_diffrn_radiation_type MoK\a
_diffrn_radiation_wavelength 0.71073
_diffrn_reflns_av_R_equivalents 0.0482
_diffrn_reflns_av_sigmaI/netI 0.0373
_diffrn_reflns_limit_h_max 14
_diffrn_reflns_limit_h_min -14
_diffrn_reflns_limit_k_max 25
_diffrn_reflns_limit_k_min -27
_diffrn_reflns_limit_l_max 23
_diffrn_reflns_limit_l_min -23
_diffrn_reflns_number 81476
_diffrn_reflns_theta_full 28.00
_diffrn_reflns_theta_max 29.06
_diffrn_reflns_theta_min 1.56
_exptl_absorpt_coefficient_mu 1.437
_exptl_absorpt_correction_T_max 0.7922
_exptl_absorpt_correction_T_min 0.6642
_exptl_absorpt_correction_type multi-scan
_exptl_absorpt_process_details SADABS
_exptl_crystal_colour green
_exptl_crystal_density_diffrn 1.680
_exptl_crystal_density_method 'not measured'
_exptl_crystal_description prism
_exptl_crystal_F_000 1904
_exptl_crystal_size_max 0.31
_exptl_crystal_size_mid 0.24
_exptl_crystal_size_min 0.17
_refine_diff_density_max 1.327
_refine_diff_density_min -0.681
_refine_diff_density_rms 0.175
_refine_ls_extinction_method none
_refine_ls_goodness_of_fit_ref 1.105
_refine_ls_matrix_type full
_refine_ls_number_parameters 506
_refine_ls_number_reflns 9835
_refine_ls_number_restraints 0
_refine_ls_restrained_S_all 1.105
_refine_ls_R_factor_all 0.0676
_refine_ls_R_factor_gt 0.0419
_refine_ls_shift/su_max 0.002
_refine_ls_shift/su_mean 0.000
_refine_ls_structure_factor_coef Fsqd
_refine_ls_weighting_details 'calc w=1/[\s^2^(Fo^2^)+(0.0740P)^2^+3.5872P] where P=(Fo^2^+2Fc^2^)/3'
_refine_ls_weighting_scheme calc
_refine_ls_wR_factor_gt 0.1099
_refine_ls_wR_factor_ref 0.1363
_reflns_number_gt 7461
_reflns_number_total 9835
_reflns_threshold_expression >2sigma(I)
_cod_data_source_file c6dt02596j2.cif
_cod_data_source_block RF2623
_cod_depositor_comments
;
The following automatic conversions were performed:

'_symmetry_cell_setting' value 'Monoclinic' changed to 'monoclinic'
according to
/usr/data/users/saulius/crontab/automatic-downloads/rss-feeds/RSC/lib/dictionaries/cif_core.dic
dictionary named 'cif_core.dic' version 2.4.2 from 2011-04-26.

Automatic conversion script
Id: cif_fix_values 4268 2015-11-12 08:31:59Z antanas 

 Adding full bibliography for 7040013--7040018.cif.
;
_cod_original_sg_symbol_H-M 'P 21/n'
_cod_database_code 7040015

loop_
_symmetry_equiv_pos_as_xyz
'x, y, z'
'-x+1/2, y+1/2, -z+1/2'
'-x, -y, -z'
'x-1/2, -y-1/2, z-1/2'

loop_
_atom_site_label
_atom_site_type_symbol
_atom_site_fract_x
_atom_site_fract_y
_atom_site_fract_z
_atom_site_U_iso_or_equiv
_atom_site_adp_type
_atom_site_occupancy
_atom_site_symmetry_multiplicity
_atom_site_calc_flag
_atom_site_refinement_flags
Cu1 Cu 0.43000(3) 0.080860(16) 0.38843(2) 0.01458(10) Uani 1 1 d .
Cu2 Cu 0.23366(3) 0.222596(17) 0.38811(2) 0.01500(10) Uani 1 1 d .
Cl1 Cl 0.88466(7) 0.32140(4) 0.58126(5) 0.02351(16) Uani 1 1 d .
Cl3 Cl 0.66660(7) 0.54562(4) 0.36362(5) 0.02768(18) Uani 1 1 d .
Cl2 Cl 0.12224(7) 0.13866(4) 0.57529(4) 0.02192(16) Uani 1 1 d .
O1 O 0.40661(18) 0.18558(9) 0.41381(12) 0.0155(4) Uani 1 1 d .
O3 O 0.26045(19) 0.05540(10) 0.39877(12) 0.0192(4) Uani 1 1 d .
O2 O 0.1553(2) 0.14191(10) 0.33410(12) 0.0207(4) Uani 1 1 d .
O5 O 0.1665(2) 0.15235(11) 0.50692(13) 0.0264(5) Uani 1 1 d .
O9 O 0.6685(3) 0.49279(12) 0.31033(15) 0.0350(6) Uani 1 1 d .
O11 O 0.7625(4) 0.53257(15) 0.43518(16) 0.0558(9) Uani 1 1 d .
O4 O -0.0124(2) 0.12563(17) 0.55423(17) 0.0494(8) Uani 1 1 d .
O7 O 0.1957(3) 0.08791(17) 0.6207(2) 0.0653(11) Uani 1 1 d .
O10 O 0.6994(3) 0.60627(13) 0.33176(16) 0.0409(6) Uani 1 1 d .
O6 O 0.1419(3) 0.19824(15) 0.62278(16) 0.0485(8) Uani 1 1 d .
O8 O 0.5415(3) 0.55176(18) 0.3758(3) 0.0718(11) Uani 1 1 d .
C4 C 0.7412(3) 0.28270(13) 0.53006(18) 0.0174(6) Uani 1 1 d .
C1 C 0.5133(3) 0.21876(13) 0.45052(17) 0.0146(5) Uani 1 1 d .
C6 C 0.5125(3) 0.26472(13) 0.51061(17) 0.0153(5) Uani 1 1 d .
C3 C 0.7441(3) 0.23864(14) 0.47076(18) 0.0174(6) Uani 1 1 d .
H3 H 0.8232 0.2298 0.4579 0.021 Uiso 1 1 calc R
C2 C 0.6297(3) 0.20727(13) 0.42998(17) 0.0163(5) Uani 1 1 d .
C5 C 0.6269(3) 0.29662(14) 0.54956(17) 0.0170(5) Uani 1 1 d .
H5 H 0.6264 0.3279 0.5895 0.020 Uiso 1 1 calc R
C7 C 0.6332(3) 0.16183(13) 0.36331(17) 0.0170(6) Uani 1 1 d .
H7A H 0.5641 0.1749 0.3160 0.020 Uiso 1 1 calc R
H7B H 0.7175 0.1671 0.3507 0.020 Uiso 1 1 calc R
C19 C 0.4536(3) 0.08580(14) 0.56008(18) 0.0182(6) Uani 1 1 d .
H19 H 0.3615 0.0835 0.5459 0.022 Uiso 1 1 calc R
C12 C 0.2673(3) 0.02884(15) 0.14457(19) 0.0217(6) Uani 1 1 d .
H12 H 0.1842 0.0235 0.1086 0.026 Uiso 1 1 calc R
C14 C 0.7074(3) 0.07093(14) 0.45617(17) 0.0178(6) Uani 1 1 d .
H14A H 0.7880 0.0971 0.4651 0.021 Uiso 1 1 calc R
H14B H 0.7302 0.0241 0.4537 0.021 Uiso 1 1 calc R
C18 C 0.5190(3) 0.09785(15) 0.63785(19) 0.0223(6) Uani 1 1 d .
H18 H 0.4730 0.1041 0.6766 0.027 Uiso 1 1 calc R
C13 C 0.2793(3) 0.05080(14) 0.21984(18) 0.0198(6) Uani 1 1 d .
H13 H 0.2027 0.0610 0.2350 0.024 Uiso 1 1 calc R
C16 C 0.7179(3) 0.09305(15) 0.60008(18) 0.0212(6) Uani 1 1 d .
H16 H 0.8099 0.0956 0.6129 0.025 Uiso 1 1 calc R
C15 C 0.6464(3) 0.08174(13) 0.52344(18) 0.0168(6) Uani 1 1 d .
C10 C 0.4992(3) 0.02273(15) 0.17580(18) 0.0213(6) Uani 1 1 d .
H10 H 0.5768 0.0135 0.1613 0.026 Uiso 1 1 calc R
C9 C 0.5037(3) 0.04457(13) 0.25095(18) 0.0175(6) Uani 1 1 d .
C11 C 0.3792(3) 0.01458(15) 0.12210(18) 0.0220(6) Uani 1 1 d .
H11 H 0.3735 -0.0007 0.0703 0.026 Uiso 1 1 calc R
C17 C 0.6534(3) 0.10053(16) 0.65782(19) 0.0238(6) Uani 1 1 d .
H17 H 0.7009 0.1075 0.7111 0.029 Uiso 1 1 calc R
C8 C 0.6306(3) 0.05040(14) 0.31308(18) 0.0186(6) Uani 1 1 d .
H8A H 0.6621 0.0061 0.3322 0.022 Uiso 1 1 calc R
H8B H 0.6959 0.0709 0.2900 0.022 Uiso 1 1 calc R
C22 C 0.0512(3) 0.31175(15) 0.41927(19) 0.0218(6) Uani 1 1 d .
C20 C 0.3903(3) 0.27837(14) 0.53465(17) 0.0163(5) Uani 1 1 d .
H20A H 0.3631 0.2381 0.5574 0.020 Uiso 1 1 calc R
H20B H 0.4074 0.3129 0.5758 0.020 Uiso 1 1 calc R
C26 C -0.0414(3) 0.25285(19) 0.3048(2) 0.0304(7) Uani 1 1 d .
H26 H -0.0377 0.2173 0.2705 0.036 Uiso 1 1 calc R
C23 C -0.0530(3) 0.35486(17) 0.4041(2) 0.0306(8) Uani 1 1 d .
H23 H -0.0554 0.3901 0.4391 0.037 Uiso 1 1 calc R
C21 C 0.1642(3) 0.31498(15) 0.49106(18) 0.0201(6) Uani 1 1 d .
H21A H 0.1703 0.3592 0.5149 0.024 Uiso 1 1 calc R
H21B H 0.1534 0.2826 0.5307 0.024 Uiso 1 1 calc R
C24 C -0.1543(3) 0.3450(2) 0.3361(3) 0.0404(10) Uani 1 1 d .
H24 H -0.2265 0.3740 0.3239 0.049 Uiso 1 1 calc R
C25 C -0.1491(3) 0.2937(2) 0.2874(2) 0.0387(9) Uani 1 1 d .
H25 H -0.2187 0.2859 0.2419 0.046 Uiso 1 1 calc R
C29 C 0.4582(3) 0.38016(15) 0.33192(18) 0.0212(6) Uani 1 1 d .
H29 H 0.4957 0.4175 0.3618 0.025 Uiso 1 1 calc R
C27 C 0.3210(3) 0.35913(14) 0.42625(18) 0.0185(6) Uani 1 1 d .
H27A H 0.3906 0.3832 0.4644 0.022 Uiso 1 1 calc R
H27B H 0.2450 0.3887 0.4099 0.022 Uiso 1 1 calc R
C32 C 0.3468(3) 0.27261(15) 0.24882(18) 0.0226(6) Uani 1 1 d .
H32 H 0.3088 0.2348 0.2203 0.027 Uiso 1 1 calc R
C31 C 0.4373(3) 0.30764(16) 0.22231(19) 0.0243(7) Uani 1 1 d .
H31 H 0.4609 0.2943 0.1763 0.029 Uiso 1 1 calc R
C28 C 0.3671(3) 0.34179(14) 0.35504(17) 0.0179(6) Uani 1 1 d .
C30 C 0.4929(3) 0.36242(16) 0.26392(19) 0.0239(6) Uani 1 1 d .
H30 H 0.5542 0.3878 0.2463 0.029 Uiso 1 1 calc R
C33 C 0.1582(3) 0.08716(15) 0.36778(17) 0.0181(6) Uani 1 1 d .
C34 C 0.0310(3) 0.05499(17) 0.3675(2) 0.0275(7) Uani 1 1 d .
H34A H -0.0287 0.0880 0.3782 0.041 Uiso 1 1 calc R
H34B H 0.0461 0.0210 0.4083 0.041 Uiso 1 1 calc R
H34C H -0.0069 0.0351 0.3157 0.041 Uiso 1 1 calc R
N1 N 0.6153(2) 0.09082(11) 0.38058(14) 0.0150(5) Uani 1 1 d .
N4 N 0.2841(2) 0.30018(11) 0.46594(14) 0.0157(5) Uani 1 1 d .
N3 N 0.5163(2) 0.07721(11) 0.50382(15) 0.0162(5) Uani 1 1 d .
N2 N 0.3954(2) 0.05867(12) 0.27348(15) 0.0175(5) Uani 1 1 d .
N5 N 0.0580(2) 0.26262(13) 0.36928(15) 0.0208(5) Uani 1 1 d .
N6 N 0.3103(2) 0.28992(12) 0.31344(15) 0.0191(5) Uani 1 1 d .

loop_
_atom_site_aniso_label
_atom_site_aniso_U_11
_atom_site_aniso_U_22
_atom_site_aniso_U_33
_atom_site_aniso_U_23
_atom_site_aniso_U_13
_atom_site_aniso_U_12
Cu1 0.01092(16) 0.01501(17) 0.01956(19) -0.00276(13) 0.00711(13) -0.00195(12)
Cu2 0.01098(17) 0.01679(18) 0.01784(18) 0.00019(13) 0.00488(13) 0.00014(12)
Cl1 0.0166(3) 0.0232(4) 0.0304(4) -0.0057(3) 0.0057(3) -0.0060(3)
Cl3 0.0217(4) 0.0322(4) 0.0305(4) -0.0090(3) 0.0092(3) -0.0046(3)
Cl2 0.0132(3) 0.0330(4) 0.0220(4) 0.0038(3) 0.0089(3) 0.0031(3)
O1 0.0122(9) 0.0130(9) 0.0223(10) -0.0029(8) 0.0063(8) -0.0009(7)
O3 0.0149(9) 0.0190(10) 0.0258(11) -0.0033(8) 0.0092(8) -0.0037(8)
O2 0.0165(10) 0.0242(11) 0.0202(10) -0.0043(9) 0.0031(8) -0.0014(8)
O5 0.0307(12) 0.0310(12) 0.0220(11) -0.0017(9) 0.0150(10) -0.0022(10)
O9 0.0377(14) 0.0289(13) 0.0386(14) -0.0136(11) 0.0105(12) -0.0042(10)
O11 0.084(2) 0.0472(18) 0.0266(14) 0.0063(13) -0.0020(15) -0.0044(16)
O4 0.0175(12) 0.092(2) 0.0394(16) -0.0096(15) 0.0091(11) -0.0158(13)
O7 0.055(2) 0.067(2) 0.092(3) 0.051(2) 0.0513(19) 0.0351(17)
O10 0.0520(17) 0.0293(14) 0.0416(15) 0.0005(12) 0.0130(13) -0.0025(12)
O6 0.062(2) 0.0572(19) 0.0316(15) -0.0151(13) 0.0212(14) -0.0153(15)
O8 0.0428(18) 0.067(2) 0.122(3) -0.033(2) 0.052(2) -0.0120(16)
C4 0.0123(12) 0.0147(13) 0.0247(15) -0.0016(11) 0.0039(11) -0.0036(10)
C1 0.0141(12) 0.0120(12) 0.0182(13) 0.0020(10) 0.0052(11) 0.0000(10)
C6 0.0152(13) 0.0142(13) 0.0175(14) 0.0024(10) 0.0063(11) 0.0020(10)
C3 0.0143(13) 0.0151(13) 0.0255(15) -0.0001(11) 0.0101(11) -0.0019(10)
C2 0.0153(13) 0.0138(13) 0.0216(14) -0.0007(11) 0.0081(11) -0.0012(10)
C5 0.0184(13) 0.0158(13) 0.0173(14) -0.0007(11) 0.0055(11) -0.0006(10)
C7 0.0163(13) 0.0144(13) 0.0237(15) -0.0019(11) 0.0112(11) -0.0030(10)
C19 0.0146(13) 0.0169(13) 0.0253(15) 0.0011(11) 0.0089(11) -0.0008(10)
C12 0.0201(14) 0.0189(14) 0.0246(15) -0.0038(12) 0.0037(12) -0.0038(11)
C14 0.0118(12) 0.0187(14) 0.0239(15) -0.0028(11) 0.0067(11) -0.0005(10)
C18 0.0227(15) 0.0211(15) 0.0270(16) 0.0018(12) 0.0137(13) -0.0027(12)
C13 0.0186(14) 0.0156(14) 0.0273(16) -0.0016(11) 0.0097(12) -0.0021(11)
C16 0.0172(14) 0.0213(15) 0.0259(16) 0.0000(12) 0.0071(12) -0.0008(11)
C15 0.0139(13) 0.0128(13) 0.0250(15) 0.0004(11) 0.0075(11) -0.0006(10)
C10 0.0215(14) 0.0196(14) 0.0263(16) -0.0055(12) 0.0123(12) -0.0028(11)
C9 0.0172(13) 0.0128(13) 0.0245(15) -0.0023(11) 0.0090(12) -0.0026(10)
C11 0.0282(16) 0.0191(15) 0.0203(15) -0.0061(12) 0.0094(13) -0.0040(12)
C17 0.0224(15) 0.0242(15) 0.0240(16) -0.0003(13) 0.0051(13) -0.0038(12)
C8 0.0156(13) 0.0189(14) 0.0239(15) -0.0061(11) 0.0099(11) -0.0002(10)
C22 0.0166(14) 0.0216(15) 0.0293(16) 0.0092(12) 0.0101(12) 0.0025(11)
C20 0.0140(13) 0.0183(13) 0.0176(14) -0.0009(11) 0.0062(11) 0.0017(10)
C26 0.0189(15) 0.043(2) 0.0274(17) 0.0078(15) 0.0034(13) -0.0001(14)
C23 0.0217(16) 0.0283(17) 0.047(2) 0.0118(15) 0.0180(15) 0.0086(13)
C21 0.0156(13) 0.0207(14) 0.0274(16) 0.0003(12) 0.0117(12) 0.0037(11)
C24 0.0184(16) 0.046(2) 0.058(3) 0.024(2) 0.0108(17) 0.0113(15)
C25 0.0178(16) 0.054(2) 0.040(2) 0.0153(19) 0.0008(15) 0.0030(15)
C29 0.0171(14) 0.0210(15) 0.0252(16) 0.0027(12) 0.0051(12) -0.0010(11)
C27 0.0177(14) 0.0149(13) 0.0250(15) 0.0037(11) 0.0093(12) 0.0026(10)
C32 0.0259(16) 0.0237(15) 0.0201(15) 0.0016(12) 0.0092(12) -0.0003(12)
C31 0.0246(15) 0.0312(17) 0.0201(15) 0.0035(13) 0.0110(13) 0.0016(13)
C28 0.0151(13) 0.0195(14) 0.0202(14) 0.0066(11) 0.0064(11) 0.0028(11)
C30 0.0172(14) 0.0301(17) 0.0260(16) 0.0074(13) 0.0087(12) -0.0007(12)
C33 0.0145(13) 0.0221(15) 0.0201(14) -0.0075(11) 0.0085(11) -0.0042(11)
C34 0.0140(14) 0.0329(18) 0.0367(19) -0.0013(15) 0.0086(13) -0.0076(12)
N1 0.0131(11) 0.0134(11) 0.0202(12) -0.0035(9) 0.0075(9) -0.0017(8)
N4 0.0136(11) 0.0160(11) 0.0197(12) 0.0016(9) 0.0084(9) 0.0032(9)
N3 0.0151(11) 0.0125(11) 0.0224(12) -0.0002(9) 0.0075(10) -0.0011(9)
N2 0.0157(11) 0.0160(11) 0.0231(13) -0.0031(10) 0.0094(10) -0.0023(9)
N5 0.0133(11) 0.0251(13) 0.0248(13) 0.0074(11) 0.0064(10) 0.0022(10)
N6 0.0183(12) 0.0206(13) 0.0190(12) 0.0033(10) 0.0060(10) -0.0004(9)

loop_
_atom_type_symbol
_atom_type_description
_atom_type_scat_dispersion_real
_atom_type_scat_dispersion_imag
_atom_type_scat_source
C C 0.0033 0.0016 'International Tables Vol C Tables 4.2.6.8 and 6.1.1.4'
H H 0.0000 0.0000 'International Tables Vol C Tables 4.2.6.8 and 6.1.1.4'
N N 0.0061 0.0033 'International Tables Vol C Tables 4.2.6.8 and 6.1.1.4'
O O 0.0106 0.0060 'International Tables Vol C Tables 4.2.6.8 and 6.1.1.4'
Cl Cl 0.1484 0.1585 'International Tables Vol C Tables 4.2.6.8 and 6.1.1.4'
Cu Cu 0.3201 1.2651 'International Tables Vol C Tables 4.2.6.8 and 6.1.1.4'

loop_
_geom_angle_atom_site_label_1
_geom_angle_atom_site_label_2
_geom_angle_atom_site_label_3
_geom_angle
O3 Cu1 N3 94.85(9)
O3 Cu1 N2 96.23(9)
N3 Cu1 N2 158.05(10)
O3 Cu1 N1 170.10(9)
N3 Cu1 N1 83.02(10)
N2 Cu1 N1 82.82(10)
O3 Cu1 O1 94.61(8)
N3 Cu1 O1 82.93(8)
N2 Cu1 O1 114.89(9)
N1 Cu1 O1 94.72(8)
O1 Cu2 O2 92.51(8)
O1 Cu2 N5 176.11(10)
O2 Cu2 N5 90.06(10)
O1 Cu2 N4 94.57(9)
O2 Cu2 N4 163.74(9)
N5 Cu2 N4 82.21(10)
O1 Cu2 N6 84.13(9)
O2 Cu2 N6 114.23(9)
N5 Cu2 N6 97.47(10)
N4 Cu2 N6 81.11(9)
O8 Cl3 O11 111.8(2)
O8 Cl3 O9 110.17(18)
O11 Cl3 O9 107.82(18)
O8 Cl3 O10 108.8(2)
O11 Cl3 O10 108.21(18)
O9 Cl3 O10 110.10(16)
O7 Cl2 O4 112.6(2)
O7 Cl2 O5 111.07(16)
O4 Cl2 O5 111.00(16)
O7 Cl2 O6 108.3(2)
O4 Cl2 O6 106.75(19)
O5 Cl2 O6 106.82(16)
C1 O1 Cu2 123.71(17)
C1 O1 Cu1 117.34(16)
Cu2 O1 Cu1 118.83(9)
C33 O3 Cu1 123.07(19)
C33 O2 Cu2 123.96(19)
C3 C4 C5 121.2(3)
C3 C4 Cl1 119.3(2)
C5 C4 Cl1 119.5(2)
O1 C1 C2 119.5(2)
O1 C1 C6 121.5(2)
C2 C1 C6 119.0(3)
C5 C6 C1 119.8(3)
C5 C6 C20 119.4(3)
C1 C6 C20 120.8(3)
C4 C3 C2 119.5(3)
C4 C3 H3 120.3
C2 C3 H3 120.3
C3 C2 C1 120.4(3)
C3 C2 C7 118.8(2)
C1 C2 C7 120.8(2)
C4 C5 C6 120.0(3)
C4 C5 H5 120.0
C6 C5 H5 120.0
N1 C7 C2 113.9(2)
N1 C7 H7A 108.8
C2 C7 H7A 108.8
N1 C7 H7B 108.8
C2 C7 H7B 108.8
H7A C7 H7B 107.7
N3 C19 C18 122.1(3)
N3 C19 H19 119.0
C18 C19 H19 119.0
C13 C12 C11 118.6(3)
C13 C12 H12 120.7
C11 C12 H12 120.7
N1 C14 C15 109.8(2)
N1 C14 H14A 109.7
C15 C14 H14A 109.7
N1 C14 H14B 109.7
C15 C14 H14B 109.7
H14A C14 H14B 108.2
C17 C18 C19 118.3(3)
C17 C18 H18 120.8
C19 C18 H18 120.8
N2 C13 C12 122.9(3)
N2 C13 H13 118.5
C12 C13 H13 118.5
C17 C16 C15 118.8(3)
C17 C16 H16 120.6
C15 C16 H16 120.6
N3 C15 C16 121.9(3)
N3 C15 C14 115.0(3)
C16 C15 C14 123.1(3)
C9 C10 C11 118.7(3)
C9 C10 H10 120.7
C11 C10 H10 120.7
N2 C9 C10 122.3(3)
N2 C9 C8 116.6(3)
C10 C9 C8 121.0(3)
C12 C11 C10 119.5(3)
C12 C11 H11 120.2
C10 C11 H11 120.2
C16 C17 C18 119.8(3)
C16 C17 H17 120.1
C18 C17 H17 120.1
N1 C8 C9 110.7(2)
N1 C8 H8A 109.5
C9 C8 H8A 109.5
N1 C8 H8B 109.5
C9 C8 H8B 109.5
H8A C8 H8B 108.1
N5 C22 C23 121.7(3)
N5 C22 C21 114.3(3)
C23 C22 C21 124.0(3)
N4 C20 C6 111.1(2)
N4 C20 H20A 109.4
C6 C20 H20A 109.4
N4 C20 H20B 109.4
C6 C20 H20B 109.4
H20A C20 H20B 108.0
N5 C26 C25 121.3(4)
N5 C26 H26 119.4
C25 C26 H26 119.4
C22 C23 C24 118.2(3)
C22 C23 H23 120.9
C24 C23 H23 120.9
N4 C21 C22 107.7(2)
N4 C21 H21A 110.2
C22 C21 H21A 110.2
N4 C21 H21B 110.2
C22 C21 H21B 110.2
H21A C21 H21B 108.5
C25 C24 C23 119.7(3)
C25 C24 H24 120.1
C23 C24 H24 120.1
C24 C25 C26 119.5(4)
C24 C25 H25 120.2
C26 C25 H25 120.2
C28 C29 C30 118.2(3)
C28 C29 H29 120.9
C30 C29 H29 120.9
N4 C27 C28 112.7(2)
N4 C27 H27A 109.1
C28 C27 H27A 109.1
N4 C27 H27B 109.1
C28 C27 H27B 109.1
H27A C27 H27B 107.8
N6 C32 C31 122.6(3)
N6 C32 H32 118.7
C31 C32 H32 118.7
C32 C31 C30 118.8(3)
C32 C31 H31 120.6
C30 C31 H31 120.6
N6 C28 C29 122.4(3)
N6 C28 C27 116.0(2)
C29 C28 C27 121.4(3)
C31 C30 C29 119.4(3)
C31 C30 H30 120.3
C29 C30 H30 120.3
O2 C33 O3 124.5(3)
O2 C33 C34 118.3(3)
O3 C33 C34 117.0(3)
C33 C34 H34A 109.5
C33 C34 H34B 109.5
H34A C34 H34B 109.5
C33 C34 H34C 109.5
H34A C34 H34C 109.5
H34B C34 H34C 109.5
C14 N1 C8 112.0(2)
C14 N1 C7 110.8(2)
C8 N1 C7 109.0(2)
C14 N1 Cu1 109.74(17)
C8 N1 Cu1 108.39(17)
C7 N1 Cu1 106.81(16)
C20 N4 C21 110.4(2)
C20 N4 C27 112.3(2)
C21 N4 C27 109.3(2)
C20 N4 Cu2 108.46(17)
C21 N4 Cu2 104.93(17)
C27 N4 Cu2 111.14(18)
C19 N3 C15 119.1(3)
C19 N3 Cu1 123.9(2)
C15 N3 Cu1 115.12(19)
C9 N2 C13 118.0(3)
C9 N2 Cu1 113.66(19)
C13 N2 Cu1 128.1(2)
C26 N5 C22 119.5(3)
C26 N5 Cu2 125.2(2)
C22 N5 Cu2 114.1(2)
C28 N6 C32 118.6(3)
C28 N6 Cu2 110.71(19)
C32 N6 Cu2 125.4(2)

loop_
_geom_bond_atom_site_label_1
_geom_bond_atom_site_label_2
_geom_bond_distance
Cu1 O3 1.941(2)
Cu1 N3 1.994(3)
Cu1 N2 2.008(2)
Cu1 N1 2.033(2)
Cu1 O1 2.2089(19)
Cu2 O1 1.9362(19)
Cu2 O2 1.971(2)
Cu2 N5 1.993(2)
Cu2 N4 2.067(2)
Cu2 N6 2.204(2)
Cl1 C4 1.746(3)
Cl3 O8 1.415(3)
Cl3 O11 1.420(3)
Cl3 O9 1.432(2)
Cl3 O10 1.439(3)
Cl2 O7 1.411(3)
Cl2 O4 1.413(3)
Cl2 O5 1.432(2)
Cl2 O6 1.457(3)
O1 C1 1.335(3)
O3 C33 1.262(4)
O2 C33 1.260(4)
C4 C3 1.383(4)
C4 C5 1.385(4)
C1 C2 1.406(4)
C1 C6 1.414(4)
C6 C5 1.393(4)
C6 C20 1.503(4)
C3 C2 1.397(4)
C3 H3 0.9500
C2 C7 1.503(4)
C5 H5 0.9500
C7 N1 1.502(4)
C7 H7A 0.9900
C7 H7B 0.9900
C19 N3 1.347(4)
C19 C18 1.382(4)
C19 H19 0.9500
C12 C13 1.371(4)
C12 C11 1.387(4)
C12 H12 0.9500
C14 N1 1.484(4)
C14 C15 1.512(4)
C14 H14A 0.9900
C14 H14B 0.9900
C18 C17 1.387(4)
C18 H18 0.9500
C13 N2 1.354(4)
C13 H13 0.9500
C16 C17 1.380(4)
C16 C15 1.380(4)
C16 H16 0.9500
C15 N3 1.344(4)
C10 C9 1.383(4)
C10 C11 1.385(4)
C10 H10 0.9500
C9 N2 1.352(4)
C9 C8 1.503(4)
C11 H11 0.9500
C17 H17 0.9500
C8 N1 1.490(4)
C8 H8A 0.9900
C8 H8B 0.9900
C22 N5 1.347(4)
C22 C23 1.388(4)
C22 C21 1.498(4)
C20 N4 1.489(4)
C20 H20A 0.9900
C20 H20B 0.9900
C26 N5 1.346(4)
C26 C25 1.387(5)
C26 H26 0.9500
C23 C24 1.397(5)
C23 H23 0.9500
C21 N4 1.494(3)
C21 H21A 0.9900
C21 H21B 0.9900
C24 C25 1.363(6)
C24 H24 0.9500
C25 H25 0.9500
C29 C28 1.392(4)
C29 C30 1.391(4)
C29 H29 0.9500
C27 N4 1.495(4)
C27 C28 1.506(4)
C27 H27A 0.9900
C27 H27B 0.9900
C32 N6 1.344(4)
C32 C31 1.380(4)
C32 H32 0.9500
C31 C30 1.380(5)
C31 H31 0.9500
C28 N6 1.336(4)
C30 H30 0.9500
C33 C34 1.509(4)
C34 H34A 0.9800
C34 H34B 0.9800
C34 H34C 0.9800

loop_
_geom_torsion_atom_site_label_1
_geom_torsion_atom_site_label_2
_geom_torsion_atom_site_label_3
_geom_torsion_atom_site_label_4
_geom_torsion
O1 C1 C6 C5 177.6(3)
C2 C1 C6 C5 -1.5(4)
O1 C1 C6 C20 -0.7(4)
C2 C1 C6 C20 -179.8(3)
C5 C4 C3 C2 -0.3(4)
Cl1 C4 C3 C2 179.6(2)
C4 C3 C2 C1 -1.9(4)
C4 C3 C2 C7 177.3(3)
O1 C1 C2 C3 -176.3(3)
C6 C1 C2 C3 2.8(4)
O1 C1 C2 C7 4.5(4)
C6 C1 C2 C7 -176.4(3)
C3 C4 C5 C6 1.7(4)
Cl1 C4 C5 C6 -178.2(2)
C1 C6 C5 C4 -0.8(4)
C20 C6 C5 C4 177.6(3)
C3 C2 C7 N1 110.7(3)
C1 C2 C7 N1 -70.0(3)
N3 C19 C18 C17 -0.5(4)
C11 C12 C13 N2 -0.6(5)
C17 C16 C15 N3 -0.7(4)
C17 C16 C15 C14 -178.2(3)
N1 C14 C15 N3 28.6(3)
N1 C14 C15 C16 -153.7(3)
C11 C10 C9 N2 -0.5(5)
C11 C10 C9 C8 176.3(3)
C13 C12 C11 C10 0.1(5)
C9 C10 C11 C12 0.5(5)
C15 C16 C17 C18 -1.2(5)
C19 C18 C17 C16 1.8(5)
N2 C9 C8 N1 -18.1(4)
C10 C9 C8 N1 164.9(3)
C5 C6 C20 N4 124.7(3)
C1 C6 C20 N4 -56.9(3)
N5 C22 C23 C24 1.9(5)
C21 C22 C23 C24 -177.9(3)
N5 C22 C21 N4 39.7(3)
C23 C22 C21 N4 -140.5(3)
C22 C23 C24 C25 0.7(5)
C23 C24 C25 C26 -1.8(6)
N5 C26 C25 C24 0.5(6)
N6 C32 C31 C30 0.2(5)
C30 C29 C28 N6 -1.6(4)
C30 C29 C28 C27 -177.8(3)
N4 C27 C28 N6 33.9(4)
N4 C27 C28 C29 -149.7(3)
C32 C31 C30 C29 1.2(5)
C28 C29 C30 C31 -0.5(4)
C15 C14 N1 C8 -148.0(2)
C15 C14 N1 C7 90.2(3)
C15 C14 N1 Cu1 -27.5(3)
C9 C8 N1 C14 150.1(2)
C9 C8 N1 C7 -87.0(3)
C9 C8 N1 Cu1 28.9(3)
C2 C7 N1 C14 -52.1(3)
C2 C7 N1 C8 -175.7(2)
C2 C7 N1 Cu1 67.4(3)
C22 C21 N4 C20 -159.1(2)
C22 C21 N4 C27 76.8(3)
C22 C21 N4 Cu2 -42.4(2)
C28 C27 N4 C20 97.4(3)
C28 C27 N4 C21 -139.7(2)
C28 C27 N4 Cu2 -24.3(3)
C18 C19 N3 C15 -1.3(4)
C18 C19 N3 Cu1 -164.9(2)
C16 C15 N3 C19 1.9(4)
C14 C15 N3 C19 179.7(2)
C16 C15 N3 Cu1 166.9(2)
C14 C15 N3 Cu1 -15.4(3)
C10 C9 N2 C13 0.1(4)
C8 C9 N2 C13 -176.9(3)
C10 C9 N2 Cu1 174.4(2)
C8 C9 N2 Cu1 -2.5(3)
C12 C13 N2 C9 0.5(4)
C12 C13 N2 Cu1 -172.9(2)
C25 C26 N5 C22 2.0(5)
C25 C26 N5 Cu2 -164.6(3)
C23 C22 N5 C26 -3.2(5)
C21 C22 N5 C26 176.6(3)
C23 C22 N5 Cu2 164.8(2)
C21 C22 N5 Cu2 -15.4(3)
C29 C28 N6 C32 3.0(4)
C27 C28 N6 C32 179.3(3)
C29 C28 N6 Cu2 158.6(2)
C27 C28 N6 Cu2 -25.0(3)
C31 C32 N6 C28 -2.3(5)
C31 C32 N6 Cu2 -154.1(2)
